data_2102223
loop_
_publ_author_name
'Quesada, Antonio'
'Marchal, Antonio'
'Melguizo, Manuel'
'Low, John N.'
'Glidewell, Christopher'

_publ_section_title
;
 Symmetrically 4,6-disubstituted 2-aminopyrimidines and
 2-amino-5-nitrosopyrimidines: interplay of molecular,
 molecular--electronic and supramolecular structures
;
_journal_issue 1
_journal_name_full 'Acta Crystallographica Section B'
_journal_page_first 76
_journal_page_last 89
_journal_paper_doi 10.1107/S0108768103024856
_journal_volume 60
_journal_year 2004
_chemical_formula_moiety 'C18 H18 N6 O'
_chemical_formula_sum 'C18 H18 N6 O'
_chemical_formula_weight 334.38
_chemical_name_systematic
;
2-Amino-4,6-bis(benzylamino)-5-nitrosopyrimidine
;
_space_group_IT_number 14
_symmetry_cell_setting monoclinic
_symmetry_space_group_name_Hall '-P 2ybc'
_symmetry_space_group_name_H-M 'P 1 21/c 1'
_atom_sites_solution_hydrogens geom
_atom_sites_solution_primary direct
_atom_sites_solution_secondary difmap
_cell_angle_alpha 90.00
_cell_angle_beta 113.3020(12)
_cell_angle_gamma 90.00
_cell_formula_units_Z 4
_cell_length_a 12.94160(10)
_cell_length_b 6.6816(3)
_cell_length_c 20.0033(5)
_cell_measurement_reflns_used 3618
_cell_measurement_temperature 120(2)
_cell_measurement_theta_max 27.45
_cell_measurement_theta_min 3.26
_cell_volume 1588.61(8)
_computing_cell_refinement 'DENZO-SMN (Otwinowski & Minor, 1997)'
_computing_data_collection 'Kappa-CCD server software (Nonius, 1997)'
_computing_data_reduction 'DENZO-SMN (Otwinowski & Minor, 1997)'
_computing_molecular_graphics ' PLATON (Spek, 2003)'
_computing_publication_material 'SHELXL-97 (Sheldrick, 1997a) and PRPKAPPA (Ferguson, 1999)'
_computing_structure_refinement 'SHELXL-97 (Sheldrick, 1997a)'
_computing_structure_solution 'SHELXS-97 (Sheldrick, 1997)b'
_diffrn_ambient_temperature 120(2)
_diffrn_measured_fraction_theta_full 0.997
_diffrn_measured_fraction_theta_max 0.997
_diffrn_measurement_device_type Kappa-CCD
_diffrn_measurement_method '\f scans, and \w scans with \k offsets'
_diffrn_radiation_monochromator graphite
_diffrn_radiation_source 'fine-focus sealed X-ray tube'
_diffrn_radiation_type 'Mo K\a'
_diffrn_radiation_wavelength 0.71073
_diffrn_reflns_av_R_equivalents 0.099
_diffrn_reflns_av_sigmaI/netI 0.0500
_diffrn_reflns_limit_h_max 16
_diffrn_reflns_limit_h_min -16
_diffrn_reflns_limit_k_max 8
_diffrn_reflns_limit_k_min -8
_diffrn_reflns_limit_l_max 25
_diffrn_reflns_limit_l_min -25
_diffrn_reflns_number 27586
_diffrn_reflns_theta_full 27.45
_diffrn_reflns_theta_max 27.45
_diffrn_reflns_theta_min 3.26
_diffrn_standards_decay_% 0
_exptl_absorpt_coefficient_mu 0.093
_exptl_absorpt_correction_T_max 0.997
_exptl_absorpt_correction_T_min 0.957
_exptl_absorpt_correction_type multi-scan
_exptl_absorpt_process_details 'DENZO-SMN (Otwinowski & Minor, 1997)'
_exptl_crystal_colour purple
_exptl_crystal_density_diffrn 1.398
_exptl_crystal_density_method 'not measured'
_exptl_crystal_description plate
_exptl_crystal_F_000 704
_exptl_crystal_size_max 0.42
_exptl_crystal_size_mid 0.12
_exptl_crystal_size_min 0.03
_refine_diff_density_max 0.266
_refine_diff_density_min -0.342
_refine_ls_extinction_method none
_refine_ls_goodness_of_fit_ref 1.013
_refine_ls_hydrogen_treatment constr
_refine_ls_matrix_type full
_refine_ls_number_parameters 226
_refine_ls_number_reflns 3618
_refine_ls_number_restraints 0
_refine_ls_restrained_S_all 1.013
_refine_ls_R_factor_all 0.0799
_refine_ls_R_factor_gt 0.0455
_refine_ls_shift/su_max 0.000
_refine_ls_shift/su_mean 0.000
_refine_ls_structure_factor_coef Fsqd
_refine_ls_weighting_details 'w=1/[\s^2^(Fo^2^)+(0.0597P)^2^+0.3316P] where P=(Fo^2^+2Fc^2^)/3'
_refine_ls_weighting_scheme calc
_refine_ls_wR_factor_gt 0.1059
_refine_ls_wR_factor_ref 0.1195
_reflns_number_gt 2492
_reflns_number_total 3618
_reflns_threshold_expression I>2\s(I)
_cod_data_source_file na5007.cif
_cod_data_source_block IV
_cod_depositor_comments
;
The following automatic conversions were performed:
'_exptl_absorpt_correction_type' value 'Multi-scan' changed to
'multi-scan' according to
'/home/saulius/struct/CIF-dictionaries/cif_core.dic' dictionary named
'cif_core.dic' version 2.4.1 from 2010-06-29.

Automatic conversion script
Id: cif_fix_enum 1527 2010-12-29 10:47:43Z saulius 

The following automatic conversions were performed:

'_exptl_absorpt_correction_type' value 'Multi-scan' changed to
'multi-scan' according to
/home/saulius/struct/CIF-dictionaries/cif_core.dic dictionary named
'cif_core.dic' version 2.4.1 from 2010-06-29.

Automatic conversion script
Id: cif_fix_values 1715 2011-07-08 13:25:40Z adriana 
;
_cod_original_sg_symbol_H-M 'P 21/c'
_cod_database_code 2102223

loop_
_symmetry_equiv_pos_as_xyz
'x, y, z'
'-x, y+1/2, -z+1/2'
'-x, -y, -z'
'x, -y-1/2, z-1/2'

loop_
_atom_site_label
_atom_site_fract_x
_atom_site_fract_y
_atom_site_fract_z
_atom_site_U_iso_or_equiv
_atom_site_adp_type
_atom_site_calc_flag
_atom_site_refinement_flags
_atom_site_occupancy
_atom_site_type_symbol
N1 0.33577(11) 0.84162(19) 0.20935(7) 0.0158(3) Uani d . 1 N
C2 0.39878(13) 0.9984(2) 0.24680(8) 0.0149(3) Uani d . 1 C
N2 0.50593(11) 0.9986(2) 0.25476(7) 0.0173(3) Uani d . 1 N
N3 0.36605(11) 1.15517(19) 0.27714(7) 0.0153(3) Uani d . 1 N
C4 0.25925(13) 1.1526(2) 0.27140(8) 0.0145(3) Uani d . 1 C
N4 0.22099(11) 1.30115(19) 0.29972(7) 0.0163(3) Uani d . 1 N
C47 0.29104(14) 1.4571(2) 0.34737(9) 0.0179(4) Uani d . 1 C
C41 0.33596(13) 1.4021(3) 0.42764(8) 0.0178(4) Uani d . 1 C
C42 0.36786(14) 1.2078(3) 0.45173(9) 0.0210(4) Uani d . 1 C
C43 0.41066(15) 1.1621(3) 0.52538(9) 0.0240(4) Uani d . 1 C
C44 0.42185(15) 1.3108(3) 0.57609(9) 0.0255(4) Uani d . 1 C
C45 0.39044(15) 1.5049(3) 0.55276(9) 0.0256(4) Uani d . 1 C
C46 0.34766(14) 1.5509(3) 0.47891(9) 0.0217(4) Uani d . 1 C
C5 0.18352(13) 0.9904(2) 0.23483(8) 0.0142(3) Uani d . 1 C
N5 0.08014(11) 1.0005(2) 0.23510(7) 0.0170(3) Uani d . 1 N
O5 0.00954(10) 0.86113(17) 0.20251(6) 0.0206(3) Uani d . 1 O
C6 0.22881(13) 0.8366(2) 0.20293(8) 0.0143(3) Uani d . 1 C
N6 0.16166(11) 0.6876(2) 0.16666(7) 0.0176(3) Uani d . 1 N
C67 0.18896(14) 0.5396(2) 0.12282(9) 0.0198(4) Uani d . 1 C
C61 0.14731(13) 0.5977(2) 0.04300(9) 0.0186(4) Uani d . 1 C
C62 0.14399(14) 0.4510(3) -0.00734(9) 0.0223(4) Uani d . 1 C
C63 0.10857(15) 0.4990(3) -0.08063(9) 0.0258(4) Uani d . 1 C
C64 0.07491(15) 0.6918(3) -0.10478(9) 0.0260(4) Uani d . 1 C
C65 0.07738(15) 0.8381(3) -0.05510(9) 0.0248(4) Uani d . 1 C
C66 0.11374(14) 0.7909(3) 0.01851(9) 0.0220(4) Uani d . 1 C
H2A 0.5318 0.9007 0.2362 0.021 Uiso calc R 1 H
H2B 0.5509 1.0965 0.2786 0.021 Uiso calc R 1 H
H4 0.1482 1.3057 0.2889 0.020 Uiso calc R 1 H
H47A 0.2463 1.5816 0.3396 0.021 Uiso calc R 1 H
H47B 0.3553 1.4844 0.3337 0.021 Uiso calc R 1 H
H42 0.3603 1.1049 0.4173 0.025 Uiso calc R 1 H
H43 0.4323 1.0286 0.5411 0.029 Uiso calc R 1 H
H44 0.4509 1.2797 0.6265 0.031 Uiso calc R 1 H
H45 0.3981 1.6073 0.5874 0.031 Uiso calc R 1 H
H46 0.3263 1.6846 0.4634 0.026 Uiso calc R 1 H
H6 0.0956 0.6779 0.1694 0.021 Uiso calc R 1 H
H67A 0.1551 0.4097 0.1269 0.024 Uiso calc R 1 H
H67B 0.2716 0.5217 0.1424 0.024 Uiso calc R 1 H
H62 0.1660 0.3178 0.0085 0.027 Uiso calc R 1 H
H63 0.1074 0.3985 -0.1145 0.031 Uiso calc R 1 H
H64 0.0503 0.7236 -0.1550 0.031 Uiso calc R 1 H
H65 0.0542 0.9707 -0.0712 0.030 Uiso calc R 1 H
H66 0.1156 0.8921 0.0523 0.026 Uiso calc R 1 H

loop_
_atom_site_aniso_label
_atom_site_aniso_U_11
_atom_site_aniso_U_22
_atom_site_aniso_U_33
_atom_site_aniso_U_12
_atom_site_aniso_U_13
_atom_site_aniso_U_23
N1 0.0144(7) 0.0164(7) 0.0168(7) -0.0007(5) 0.0066(6) 0.0003(5)
C2 0.0153(8) 0.0161(8) 0.0133(8) 0.0012(6) 0.0057(6) 0.0034(6)
N2 0.0141(7) 0.0157(7) 0.0236(7) -0.0002(5) 0.0090(6) -0.0029(6)
N3 0.0132(7) 0.0160(7) 0.0169(7) 0.0000(5) 0.0063(6) -0.0003(5)
C4 0.0155(8) 0.0171(8) 0.0117(7) 0.0019(6) 0.0061(6) 0.0036(6)
N4 0.0126(7) 0.0182(7) 0.0184(7) 0.0003(5) 0.0067(6) -0.0016(5)
C47 0.0182(9) 0.0169(8) 0.0197(8) -0.0004(6) 0.0087(7) -0.0027(6)
C41 0.0122(8) 0.0228(9) 0.0195(8) -0.0020(6) 0.0076(7) -0.0029(7)
C42 0.0205(9) 0.0230(9) 0.0200(8) -0.0016(7) 0.0086(7) -0.0029(7)
C43 0.0203(9) 0.0255(9) 0.0258(9) -0.0012(7) 0.0087(8) 0.0024(7)
C44 0.0202(9) 0.0381(11) 0.0180(9) -0.0035(8) 0.0071(8) -0.0004(8)
C45 0.0224(10) 0.0333(10) 0.0211(9) -0.0019(8) 0.0085(8) -0.0091(8)
C46 0.0179(9) 0.0227(9) 0.0250(9) 0.0011(7) 0.0090(7) -0.0024(7)
C5 0.0133(8) 0.0168(8) 0.0136(7) -0.0002(6) 0.0066(6) 0.0008(6)
N5 0.0161(7) 0.0193(7) 0.0156(7) -0.0032(6) 0.0062(6) -0.0003(6)
O5 0.0167(6) 0.0233(6) 0.0219(6) -0.0054(5) 0.0079(5) -0.0035(5)
C6 0.0148(8) 0.0163(8) 0.0116(7) 0.0003(6) 0.0052(6) 0.0027(6)
N6 0.0152(7) 0.0190(7) 0.0200(7) -0.0033(6) 0.0086(6) -0.0030(6)
C67 0.0176(9) 0.0181(8) 0.0233(9) -0.0010(7) 0.0075(7) -0.0057(7)
C61 0.0125(8) 0.0223(9) 0.0217(9) -0.0039(7) 0.0077(7) -0.0052(7)
C62 0.0149(9) 0.0231(9) 0.0286(10) -0.0015(7) 0.0082(7) -0.0061(7)
C63 0.0178(9) 0.0350(11) 0.0235(9) -0.0036(8) 0.0070(7) -0.0142(8)
C64 0.0199(9) 0.0382(11) 0.0190(9) -0.0009(8) 0.0068(7) -0.0035(8)
C65 0.0224(10) 0.0274(10) 0.0254(9) 0.0015(7) 0.0101(8) 0.0000(8)
C66 0.0217(9) 0.0233(9) 0.0223(9) -0.0022(7) 0.0101(8) -0.0064(7)

loop_
_atom_type_symbol
_atom_type_description
_atom_type_scat_dispersion_real
_atom_type_scat_dispersion_imag
_atom_type_scat_source
C C 0.0033 0.0016 'International Tables Vol C Tables 4.2.6.8 and 6.1.1.4'
H H 0.0000 0.0000 'International Tables Vol C Tables 4.2.6.8 and 6.1.1.4'
N N 0.0061 0.0033 'International Tables Vol C Tables 4.2.6.8 and 6.1.1.4'
O O 0.0106 0.0060 'International Tables Vol C Tables 4.2.6.8 and 6.1.1.4'

loop_
_geom_angle_atom_site_label_1
_geom_angle_atom_site_label_2
_geom_angle_atom_site_label_3
_geom_angle
_geom_angle_publ_flag
C6 N1 C2 116.41(13) no
N2 C2 N1 115.89(13) no
N2 C2 N3 116.08(14) no
N1 C2 N3 128.04(14) no
C2 N2 H2A 120.0 no
C2 N2 H2B 120.0 no
H2A N2 H2B 120.0 no
C4 N3 C2 116.39(13) no
N4 C4 N3 119.87(14) no
N4 C4 C5 118.74(14) no
N3 C4 C5 121.39(13) no
C4 N4 C47 124.77(14) no
C4 N4 H4 117.6 no
C47 N4 H4 117.6 no
N4 C47 C41 113.33(13) no
N4 C47 H47A 108.9 no
C41 C47 H47A 108.9 no
N4 C47 H47B 108.9 no
C41 C47 H47B 108.9 no
H47A C47 H47B 107.7 no
C42 C41 C46 118.74(15) no
C42 C41 C47 121.93(14) no
C46 C41 C47 119.31(15) no
C43 C42 C41 120.86(16) no
C43 C42 H42 119.6 no
C41 C42 H42 119.6 no
C44 C43 C42 120.10(17) no
C44 C43 H43 119.9 no
C42 C43 H43 119.9 no
C45 C44 C43 119.57(16) no
C45 C44 H44 120.2 no
C43 C44 H44 120.2 no
C44 C45 C46 120.35(16) no
C44 C45 H45 119.8 no
C46 C45 H45 119.8 no
C45 C46 C41 120.37(16) no
C45 C46 H46 119.8 no
C41 C46 H46 119.8 no
N5 C5 C6 127.93(14) no
N5 C5 C4 115.87(13) no
C6 C5 C4 116.19(13) no
O5 N5 C5 118.09(13) no
N6 C6 N1 119.85(14) no
N6 C6 C5 118.64(14) no
N1 C6 C5 121.52(14) no
C6 N6 C67 125.08(13) no
C6 N6 H6 117.5 no
C67 N6 H6 117.5 no
N6 C67 C61 112.94(13) no
N6 C67 H67A 109.0 no
C61 C67 H67A 109.0 no
N6 C67 H67B 109.0 no
C61 C67 H67B 109.0 no
H67A C67 H67B 107.8 no
C66 C61 C62 118.90(15) no
C66 C61 C67 122.68(14) no
C62 C61 C67 118.42(15) no
C63 C62 C61 120.20(16) no
C63 C62 H62 119.9 no
C61 C62 H62 119.9 no
C64 C63 C62 120.65(16) no
C64 C63 H63 119.7 no
C62 C63 H63 119.7 no
C63 C64 C65 119.44(16) no
C63 C64 H64 120.3 no
C65 C64 H64 120.3 no
C64 C65 C66 120.07(17) no
C64 C65 H65 120.0 no
C66 C65 H65 120.0 no
C61 C66 C65 120.74(15) no
C61 C66 H66 119.6 no
C65 C66 H66 119.6 no

loop_
_geom_bond_atom_site_label_1
_geom_bond_atom_site_label_2
_geom_bond_distance
_geom_bond_publ_flag
N1 C6 1.339(2) no
N1 C2 1.357(2) no
C2 N2 1.332(2) no
C2 N3 1.3594(19) no
N2 H2A 0.88 no
N2 H2B 0.88 no
N3 C4 1.341(2) no
C4 N4 1.332(2) no
C4 C5 1.450(2) no
N4 C47 1.460(2) no
N4 H4 0.88 no
C47 C41 1.521(2) no
C47 H47A 0.99 no
C47 H47B 0.99 no
C41 C42 1.390(2) no
C41 C46 1.393(2) no
C42 C43 1.388(2) no
C42 H42 0.95 no
C43 C44 1.386(3) no
C43 H43 0.95 no
C44 C45 1.384(3) no
C44 H44 0.95 no
C45 C46 1.392(2) no
C45 H45 0.95 no
C46 H46 0.95 no
C5 N5 1.3417(19) no
C5 C6 1.450(2) no
N5 O5 1.2868(17) no
C6 N6 1.332(2) no
N6 C67 1.455(2) no
N6 H6 0.88 no
C67 C61 1.520(2) no
C67 H67A 0.99 no
C67 H67B 0.99 no
C61 C66 1.388(2) no
C61 C62 1.394(2) no
C62 C63 1.389(2) no
C62 H62 0.95 no
C63 C64 1.385(3) no
C63 H63 0.95 no
C64 C65 1.385(2) no
C64 H64 0.95 no
C65 C66 1.393(2) no
C65 H65 0.95 no
C66 H66 0.95 no

loop_
_geom_hbond_atom_site_label_D
_geom_hbond_atom_site_label_H
_geom_hbond_atom_site_label_A
_geom_hbond_site_symmetry_A
_geom_hbond_distance_DH
_geom_hbond_distance_HA
_geom_hbond_distance_DA
_geom_hbond_angle_DHA
_geom_hbond_publ_flag
N2 H2A N3 2_645 0.88 2.19 3.042(2) 163 y
N2 H2B N1 2_655 0.88 2.15 2.967(2) 155 y
N4 H4 O5 2 0.88 2.15 2.993(2) 161 y
N6 H6 O5 . 0.88 1.94 2.617(2) 133 y
C63 H63 O5 3_565 0.95 2.51 3.335(2) 146 y

loop_
_geom_torsion_atom_site_label_1
_geom_torsion_atom_site_label_2
_geom_torsion_atom_site_label_3
_geom_torsion_atom_site_label_4
_geom_torsion
_geom_torsion_publ_flag
C6 N1 C2 N2 178.01(13) no
C6 N1 C2 N3 -2.0(2) no
N2 C2 N3 C4 -177.88(13) no
N1 C2 N3 C4 2.1(2) no
C2 N3 C4 N4 -179.94(13) no
C2 N3 C4 C5 0.1(2) no
N3 C4 N4 C47 -9.9(2) no
C5 C4 N4 C47 170.07(14) no
C4 N4 C47 C41 -89.40(17) no
N4 C47 C41 C42 36.4(2) no
N4 C47 C41 C46 -144.84(15) no
C46 C41 C42 C43 0.0(2) no
C47 C41 C42 C43 178.74(15) no
C41 C42 C43 C44 0.2(3) no
C42 C43 C44 C45 -0.2(3) no
C43 C44 C45 C46 0.1(3) no
C44 C45 C46 C41 0.0(3) no
C42 C41 C46 C45 -0.1(2) no
C47 C41 C46 C45 -178.86(15) no
N4 C4 C5 N5 -2.5(2) no
N3 C4 C5 N5 177.46(13) no
N4 C4 C5 C6 177.94(13) no
N3 C4 C5 C6 -2.1(2) no
C6 C5 N5 O5 -1.3(2) no
C4 C5 N5 O5 179.15(13) no
C2 N1 C6 N6 179.75(13) no
C2 N1 C6 C5 -0.4(2) no
N5 C5 C6 N6 2.6(2) no
C4 C5 C6 N6 -177.86(13) no
N5 C5 C6 N1 -177.27(14) no
C4 C5 C6 N1 2.3(2) no
N1 C6 N6 C67 -9.7(2) no
C5 C6 N6 C67 170.45(14) no
C6 N6 C67 C61 -93.12(18) no
N6 C67 C61 C66 15.6(2) no
N6 C67 C61 C62 -165.07(14) no
C66 C61 C62 C63 0.6(2) no
C67 C61 C62 C63 -178.72(15) no
C61 C62 C63 C64 -0.8(3) no
C62 C63 C64 C65 0.4(3) no
C63 C64 C65 C66 0.2(3) no
C62 C61 C66 C65 -0.1(2) no
C67 C61 C66 C65 179.23(15) no
C64 C65 C66 C61 -0.3(3) no

loop_
_cod_related_entry_id
_cod_related_entry_database
_cod_related_entry_code
1 ChemSpider 21140316
